data_7717027
loop_
_publ_author_name
'Schulz, Annika'
'Hadlington, Terrance J.'

_publ_section_title
;
 Analogous carbene-stabilised
 [M<sup>I</sup>-(&#x3b7;<sup>6</sup>-tol)]<sup>+</sup> cations (M = Fe,
 Co, Ni): synthetic access and [carbene&#xb7;M<sup>I</sup>]<sup>+</sup>
 transfer.
;
_journal_issue 38
_journal_name_full 'Dalton transactions (Cambridge, England : 2003)'
_journal_page_first 15795
_journal_page_last 15800
_journal_paper_doi 10.1039/d4dt02372b
_journal_volume 53
_journal_year 2024
_chemical_formula_moiety 'C32 H12 B F24, C54 H72 N4 Co'
_chemical_formula_sum 'C86 H84 B Co F24 N4'
_chemical_formula_weight 1699.31
_space_group_crystal_system monoclinic
_space_group_IT_number 14
_space_group_name_Hall '-P 2yn'
_space_group_name_H-M_alt 'P 1 21/n 1'
_atom_sites_solution_hydrogens geom
_audit_creation_method SHELXL-2018/3
_audit_update_record
;
2024-08-14 deposited with the CCDC.	2024-09-13 downloaded from the CCDC.
;
_cell_angle_alpha 90
_cell_angle_beta 90.44(3)
_cell_angle_gamma 90
_cell_formula_units_Z 4
_cell_length_a 16.638(3)
_cell_length_b 28.489(6)
_cell_length_c 17.907(4)
_cell_measurement_reflns_used 2000
_cell_measurement_temperature 150(2)
_cell_measurement_theta_max 32.50
_cell_measurement_theta_min 1.92
_cell_volume 8488(3)
_computing_structure_refinement 'SHELXL-2018/3 (Sheldrick, 2018)'
_computing_structure_solution 'SHELXT 2018/2 (Sheldrick, 2018)'
_diffrn_ambient_temperature 150(2)
_diffrn_detector Pilatus300K
_diffrn_detector_area_resol_mean 5.81
_diffrn_measured_fraction_theta_full 0.996
_diffrn_measured_fraction_theta_max 0.997
_diffrn_measurement_device_type 'STOE StadiVari'
_diffrn_measurement_method '\w scans'
_diffrn_radiation_collimation '0.6 mm diameter'
_diffrn_radiation_monochromator 'Graded multilayer mirror'
_diffrn_radiation_type 'Mo K\a'
_diffrn_radiation_wavelength 0.71073
_diffrn_reflns_av_R_equivalents 0.1374
_diffrn_reflns_av_unetI/netI 0.0854
_diffrn_reflns_Laue_measured_fraction_full 0.996
_diffrn_reflns_Laue_measured_fraction_max 0.997
_diffrn_reflns_limit_h_max 20
_diffrn_reflns_limit_h_min -20
_diffrn_reflns_limit_k_max 35
_diffrn_reflns_limit_k_min -35
_diffrn_reflns_limit_l_max 20
_diffrn_reflns_limit_l_min -22
_diffrn_reflns_number 123551
_diffrn_reflns_point_group_measured_fraction_full 0.996
_diffrn_reflns_point_group_measured_fraction_max 0.997
_diffrn_reflns_theta_full 25.242
_diffrn_reflns_theta_max 26.000
_diffrn_reflns_theta_min 2.194
_diffrn_source 'Genix 3D HF Mo'
_diffrn_source_current 1.000
_diffrn_source_power 0.050
_diffrn_source_voltage 50
_exptl_absorpt_coefficient_mu 0.300
_exptl_absorpt_correction_T_max 1.000
_exptl_absorpt_correction_T_min 0.939
_exptl_absorpt_correction_type empirical
_exptl_absorpt_process_details 'STOE X-AREA 1.76'
_exptl_crystal_colour yellow
_exptl_crystal_density_diffrn 1.330
_exptl_crystal_description rod
_exptl_crystal_F_000 3504
_exptl_crystal_size_max 0.21
_exptl_crystal_size_mid 0.13
_exptl_crystal_size_min 0.10
_refine_diff_density_max 0.680
_refine_diff_density_min -0.673
_refine_diff_density_rms 0.066
_refine_ls_extinction_method none
_refine_ls_goodness_of_fit_ref 1.026
_refine_ls_hydrogen_treatment constr
_refine_ls_matrix_type full
_refine_ls_number_parameters 1126
_refine_ls_number_reflns 16626
_refine_ls_number_restraints 31
_refine_ls_restrained_S_all 1.030
_refine_ls_R_factor_all 0.1808
_refine_ls_R_factor_gt 0.0810
_refine_ls_shift/su_max 0.003
_refine_ls_shift/su_mean 0.000
_refine_ls_structure_factor_coef Fsqd
_refine_ls_weighting_details 'w=1/[\s^2^(Fo^2^)+(0.1373P)^2^] where P=(Fo^2^+2Fc^2^)/3'
_refine_ls_weighting_scheme calc
_refine_ls_wR_factor_gt 0.2090
_refine_ls_wR_factor_ref 0.2712
_reflns_Friedel_coverage 0.000
_reflns_number_gt 7206
_reflns_number_total 16626
_reflns_threshold_expression 'I > 2\s(I)'
_cod_data_source_file d4dt02372b2.cif
_cod_data_source_block 5
_cod_depositor_comments 'Adding full bibliography for 7717023--7717028.cif.'
_cod_original_cell_volume 8487(3)
_cod_original_sg_symbol_H-M 'P 21/n'
_cod_database_code 7717027
_shelx_shelxl_version_number 2018/3
_shelx_space_group_comment
;
The symmetry employed for this shelxl refinement is uniquely defined
by the following loop, which should always be used as a source of
symmetry information in preference to the above space-group names.
They are only intended as comments.
;

loop_
_space_group_symop_operation_xyz
'x, y, z'
'-x+1/2, y+1/2, -z+1/2'
'-x, -y, -z'
'x-1/2, -y-1/2, z-1/2'

loop_
_atom_site_label
_atom_site_type_symbol
_atom_site_fract_x
_atom_site_fract_y
_atom_site_fract_z
_atom_site_U_iso_or_equiv
_atom_site_adp_type
_atom_site_occupancy
_atom_site_site_symmetry_order
_atom_site_calc_flag
_atom_site_refinement_flags_posn
_atom_site_refinement_flags_adp
_atom_site_refinement_flags_occupancy
_atom_site_disorder_assembly
_atom_site_disorder_group
Co1 Co 0.75302(4) 0.55112(2) 0.75121(4) 0.0494(2) Uani 1 1 d . . . . .
F13 F -0.0491(2) 0.24622(12) 0.85565(18) 0.0763(10) Uani 1 1 d . . . . .
F14 F -0.0246(2) 0.31596(13) 0.88935(18) 0.0849(11) Uani 1 1 d . . . . .
F15 F -0.1150(2) 0.30167(14) 0.80576(19) 0.0876(11) Uani 1 1 d . . . . .
N2 N 0.8004(2) 0.65054(14) 0.7956(2) 0.0484(10) Uani 1 1 d . . . . .
N1 N 0.6867(2) 0.64895(14) 0.7389(2) 0.0510(10) Uani 1 1 d . . . . .
F24 F 0.2110(3) 0.22186(15) 1.03190(18) 0.1030(14) Uani 1 1 d . . . . .
F21 F 0.1984(3) 0.05562(13) 0.7936(3) 0.1099(14) Uani 1 1 d . . . . .
F23 F 0.1768(3) 0.15197(16) 1.0360(2) 0.1048(13) Uani 1 1 d . . . . .
F22 F 0.2986(2) 0.16790(19) 1.0434(2) 0.1158(16) Uani 1 1 d . . . . .
F20 F 0.3217(3) 0.05601(14) 0.8120(3) 0.1264(17) Uani 1 1 d . . . . .
F8 F 0.5518(2) 0.2522(2) 0.6339(3) 0.146(2) Uani 1 1 d . . . . .
C16 C 0.8778(3) 0.63875(16) 0.8280(3) 0.0438(11) Uani 1 1 d . . . . .
F19 F 0.2768(4) 0.08214(14) 0.7109(2) 0.132(2) Uani 1 1 d . . . . .
N3 N 0.7778(3) 0.45064(15) 0.7997(3) 0.0676(13) Uani 1 1 d . . . . .
F9 F 0.5100(2) 0.30961(14) 0.5754(4) 0.137(2) Uani 1 1 d . . . . .
N4 N 0.7420(3) 0.45308(15) 0.6850(3) 0.0695(14) Uani 1 1 d . . . . .
C76 C 0.0974(3) 0.27610(17) 0.7841(3) 0.0475(12) Uani 1 1 d . . . . .
H76 H 0.107856 0.260751 0.830303 0.057 Uiso 1 1 calc R U . . .
C71 C 0.1597(3) 0.27971(18) 0.7319(3) 0.0488(12) Uani 1 1 d . . . . .
F12 F 0.3091(3) 0.1512(2) 0.4579(3) 0.112(2) Uani 0.860(6) 1 d . . P A 1
C1 C 0.7487(3) 0.62060(17) 0.7606(2) 0.0468(11) Uani 1 1 d . . . . .
C66 C 0.3821(3) 0.22142(17) 0.5426(3) 0.0514(12) Uani 1 1 d . . . . .
H66 H 0.410384 0.211121 0.499710 0.062 Uiso 1 1 calc R U . . .
F7 F 0.5354(3) 0.2493(2) 0.5219(3) 0.138(2) Uani 1 1 d . . . . .
C55 C 0.2994(3) 0.30564(18) 0.7935(3) 0.0474(12) Uani 1 1 d . . . . .
C4 C 0.6179(3) 0.63610(18) 0.6946(3) 0.0507(12) Uani 1 1 d . . . . .
C75 C 0.0217(3) 0.29401(18) 0.7709(3) 0.0500(12) Uani 1 1 d . . . . .
C65 C 0.4187(3) 0.24953(17) 0.5944(3) 0.0470(12) Uani 1 1 d . . . . .
C64 C 0.3781(3) 0.26347(17) 0.6583(3) 0.0476(12) Uani 1 1 d . . . . .
H64 H 0.405486 0.282727 0.693522 0.057 Uiso 1 1 calc R U . . .
C63 C 0.2993(3) 0.25052(17) 0.6729(3) 0.0480(12) Uani 1 1 d . . . . .
C18 C 1.0200(3) 0.63087(17) 0.8162(3) 0.0516(12) Uani 1 1 d . . . . .
H18 H 1.067276 0.630457 0.786837 0.062 Uiso 1 1 calc R U . . .
C21 C 0.8817(3) 0.63204(17) 0.9052(3) 0.0477(12) Uani 1 1 d . . . . .
C79 C 0.2506(3) 0.21482(18) 0.8029(3) 0.0491(12) Uani 1 1 d . . . . .
C78 C -0.0410(3) 0.2890(2) 0.8287(3) 0.0558(13) Uani 1 1 d . . . . .
C32 C 0.8823(3) 0.46279(18) 0.8918(3) 0.0579(14) Uani 1 1 d . . . . .
C17 C 0.9458(3) 0.63930(17) 0.7821(3) 0.0473(12) Uani 1 1 d . . . . .
F11 F 0.2139(5) 0.1463(2) 0.5292(3) 0.132(3) Uani 0.860(6) 1 d . . P A 1
C67 C 0.3025(3) 0.20811(18) 0.5537(3) 0.0533(13) Uani 1 1 d . . . . .
C19 C 1.0255(3) 0.62313(18) 0.8921(3) 0.0540(13) Uani 1 1 d . . . . .
H19 H 1.076551 0.617351 0.914473 0.065 Uiso 1 1 calc R U . . .
F1 F 0.3492(3) 0.47041(16) 0.8230(4) 0.153(2) Uani 1 1 d . . . . .
F4A F 0.5320(8) 0.3410(12) 0.9160(18) 0.23(3) Uiso 0.140(6) 1 d D . P A 2
C31 C 0.8011(3) 0.46152(18) 0.8756(3) 0.0567(14) Uani 1 1 d . . . . .
C5 C 0.6279(3) 0.63134(18) 0.6170(3) 0.0556(13) Uani 1 1 d . . . . .
C20 C 0.9577(3) 0.62369(18) 0.9360(3) 0.0534(13) Uani 1 1 d . . . . .
H20 H 0.962750 0.618286 0.988152 0.064 Uiso 1 1 calc R U . . .
C60 C 0.2811(3) 0.35273(19) 0.7790(3) 0.0545(13) Uani 1 1 d . . . . .
H60 H 0.239229 0.359783 0.744395 0.065 Uiso 1 1 calc R U . . .
C83 C 0.2551(3) 0.12895(19) 0.8169(3) 0.0561(13) Uani 1 1 d . . . . .
C7 C 0.4830(4) 0.6203(2) 0.6078(3) 0.0675(16) Uani 1 1 d . . . . .
H7 H 0.436554 0.615314 0.577713 0.081 Uiso 1 1 calc R U . . .
C28 C 0.7565(3) 0.4820(2) 0.7449(3) 0.0609(14) Uani 1 1 d . . . . .
C9 C 0.5426(3) 0.63276(18) 0.7294(3) 0.0541(13) Uani 1 1 d D . . . .
C6 C 0.5577(3) 0.62287(19) 0.5748(3) 0.0594(14) Uani 1 1 d . . . . .
H6 H 0.561682 0.618804 0.522333 0.071 Uiso 1 1 calc R U . . .
C84 C 0.2575(3) 0.16927(19) 0.7735(3) 0.0534(13) Uani 1 1 d . . . . .
H84 H 0.264190 0.165915 0.721106 0.064 Uiso 1 1 calc R U . . .
C69 C 0.5021(3) 0.2649(2) 0.5829(3) 0.0553(13) Uani 1 1 d . . . . .
F3 F 0.2299(3) 0.45074(16) 0.8218(4) 0.170(3) Uani 1 1 d . . . . .
C3 C 0.7714(3) 0.69595(17) 0.7959(3) 0.0578(14) Uani 1 1 d . . . . .
H3 H 0.796711 0.722674 0.817328 0.069 Uiso 1 1 calc R U . . .
C33 C 0.9034(4) 0.4673(2) 0.9683(3) 0.0720(17) Uani 1 1 d . . . . .
H33 H 0.958588 0.468698 0.982177 0.086 Uiso 1 1 calc R U . . .
C81 C 0.2394(3) 0.1766(2) 0.9254(3) 0.0530(13) Uani 1 1 d . . . . .
C68 C 0.2629(3) 0.22305(18) 0.6170(3) 0.0533(13) Uani 1 1 d . . . . .
H68 H 0.208224 0.214295 0.622916 0.064 Uiso 1 1 calc R U . . .
C56 C 0.3614(3) 0.2980(2) 0.8445(3) 0.0588(14) Uani 1 1 d . . . . .
H56 H 0.376454 0.266498 0.855176 0.071 Uiso 1 1 calc R U . . .
C80 C 0.2405(3) 0.21685(19) 0.8807(3) 0.0523(13) Uani 1 1 d . . . . .
H80 H 0.234230 0.246638 0.903733 0.063 Uiso 1 1 calc R U . . .
C8 C 0.4754(3) 0.6250(2) 0.6842(3) 0.0613(14) Uani 1 1 d . . . . .
H8 H 0.423684 0.622978 0.706124 0.074 Uiso 1 1 calc R U . . .
C43 C 0.7115(4) 0.4672(2) 0.6126(4) 0.0665(16) Uani 1 1 d . . . . .
C2 C 0.7008(4) 0.69493(18) 0.7601(3) 0.0648(15) Uani 1 1 d . . . . .
H2 H 0.666466 0.720992 0.750885 0.078 Uiso 1 1 calc R U . . .
C45 C 0.6006(4) 0.4740(2) 0.5293(4) 0.083(2) Uani 1 1 d . . . . .
H45 H 0.544494 0.472997 0.519208 0.099 Uiso 1 1 calc R U . . .
C22 C 0.9408(3) 0.6504(2) 0.6993(3) 0.0598(14) Uani 1 1 d . . . . .
H22 H 0.885783 0.641771 0.681118 0.072 Uiso 1 1 calc R U . . .
C72 C 0.1388(3) 0.3019(2) 0.6661(3) 0.0657(16) Uani 1 1 d . . . . .
H72 H 0.179368 0.305693 0.629556 0.079 Uiso 1 1 calc R U . . .
C25 C 0.8075(3) 0.63476(19) 0.9547(3) 0.0560(13) Uani 1 1 d . . . . .
H25 H 0.766492 0.654336 0.928003 0.067 Uiso 1 1 calc R U . . .
C82 C 0.2463(3) 0.1321(2) 0.8939(3) 0.0571(13) Uani 1 1 d . . . . .
H82 H 0.245069 0.104729 0.924112 0.068 Uiso 1 1 calc R U . . .
C37 C 0.9458(4) 0.4605(2) 0.8318(3) 0.0688(16) Uani 1 1 d . . . . .
H37 H 0.921263 0.444182 0.787716 0.083 Uiso 1 1 calc R U . . .
C59 C 0.3217(4) 0.38933(19) 0.8130(3) 0.0591(14) Uani 1 1 d . . . . .
F17 F -0.0315(3) 0.3453(4) 0.5609(4) 0.168(4) Uani 0.860(6) 1 d . . P A 1
C70 C 0.2611(4) 0.1786(2) 0.4972(4) 0.0706(17) Uani 1 1 d . . . . .
C57 C 0.4027(4) 0.3339(2) 0.8807(3) 0.0707(16) Uani 1 1 d D . . . .
C36 C 0.7409(4) 0.4653(2) 0.9297(4) 0.0702(16) Uani 1 1 d . . . . .
C58 C 0.3819(4) 0.3806(2) 0.8641(3) 0.0704(16) Uani 1 1 d . . . . .
H58 H 0.409134 0.405815 0.888037 0.085 Uiso 1 1 calc R U . . .
C74 C 0.0030(3) 0.3155(2) 0.7035(3) 0.0726(17) Uani 1 1 d . . . . .
H74 H -0.049537 0.327351 0.694402 0.087 Uiso 1 1 calc R U . . .
C44 C 0.6285(4) 0.4654(2) 0.6020(4) 0.0701(16) Uani 1 1 d . . . . .
C10 C 0.7074(3) 0.6366(2) 0.5793(3) 0.0609(14) Uani 1 1 d . . . . .
H10 H 0.750259 0.624277 0.613457 0.073 Uiso 1 1 calc R U . . .
F2 F 0.2972(5) 0.44754(16) 0.7234(3) 0.175(3) Uani 1 1 d . . . . .
C48 C 0.7657(4) 0.4766(2) 0.5557(4) 0.0737(17) Uani 1 1 d . . . . .
C86 C 0.2619(4) 0.0815(2) 0.7821(4) 0.0741(17) Uani 1 1 d . . . . .
C85 C 0.2324(4) 0.1805(2) 1.0080(3) 0.0654(15) Uani 1 1 d . . . . .
B4 B 0.2517(3) 0.2624(2) 0.7505(3) 0.0461(12) Uani 1 1 d . . . . .
C13A C 0.526(2) 0.6357(12) 0.8125(6) 0.06(5) Uiso 0.140(6) 1 d D . P A 2
H13A H 0.578865 0.631427 0.837677 0.078 Uiso 0.140(6) 1 calc R U P A 2
C46 C 0.6522(5) 0.4839(2) 0.4729(4) 0.084(2) Uani 1 1 d . . . . .
H46 H 0.631602 0.489843 0.424129 0.100 Uiso 1 1 calc R U . . .
C35 C 0.7660(5) 0.4699(2) 1.0032(4) 0.0796(18) Uani 1 1 d . . . . .
H35 H 0.726752 0.473265 1.041130 0.095 Uiso 1 1 calc R U . . .
C34 C 0.8457(5) 0.4698(2) 1.0230(4) 0.0791(18) Uani 1 1 d . . . . .
H34 H 0.861152 0.471500 1.074113 0.095 Uiso 1 1 calc R U . . .
F10 F 0.2157(7) 0.2014(2) 0.4518(6) 0.189(5) Uani 0.860(6) 1 d . . P A 1
C73 C 0.0621(3) 0.3194(3) 0.6492(3) 0.080(2) Uani 1 1 d D . . . .
C29 C 0.7790(5) 0.4053(2) 0.7732(4) 0.092(2) Uani 1 1 d . . . . .
H29 H 0.793843 0.378044 0.800631 0.110 Uiso 1 1 calc R U . . .
F16 F 0.0746(5) 0.3839(4) 0.5736(6) 0.208(5) Uani 0.860(6) 1 d . . P A 1
C27 C 0.8238(4) 0.6574(2) 1.0297(3) 0.0792(19) Uani 1 1 d . . . . .
H27A H 0.772728 0.662856 1.055258 0.119 Uiso 1 1 calc R U . . .
H27B H 0.851507 0.687327 1.022444 0.119 Uiso 1 1 calc R U . . .
H27C H 0.857550 0.636500 1.060123 0.119 Uiso 1 1 calc R U . . .
C47 C 0.7327(4) 0.4855(2) 0.4854(4) 0.0803(19) Uani 1 1 d . . . . .
H47 H 0.767434 0.492784 0.445231 0.096 Uiso 1 1 calc R U . . .
C62 C 0.2993(5) 0.4383(2) 0.7955(5) 0.088(2) Uani 1 1 d . . . . .
C30 C 0.7557(5) 0.4068(2) 0.7022(4) 0.098(3) Uani 1 1 d . . . . .
H30 H 0.749615 0.380787 0.669445 0.117 Uiso 1 1 calc R U . . .
C38 C 0.9684(4) 0.5100(2) 0.8067(4) 0.090(2) Uani 1 1 d . . . . .
H38A H 0.919763 0.527111 0.791750 0.135 Uiso 1 1 calc R U . . .
H38B H 1.005083 0.508155 0.764186 0.135 Uiso 1 1 calc R U . . .
H38C H 0.994976 0.526618 0.847995 0.135 Uiso 1 1 calc R U . . .
C39 C 1.0217(4) 0.4333(2) 0.8536(4) 0.092(2) Uani 1 1 d . . . . .
H39A H 1.050223 0.450039 0.893520 0.137 Uiso 1 1 calc R U . . .
H39B H 1.056655 0.430360 0.810072 0.137 Uiso 1 1 calc R U . . .
H39C H 1.006675 0.401900 0.871201 0.137 Uiso 1 1 calc R U . . .
C24 C 1.0019(5) 0.6229(3) 0.6533(3) 0.093(2) Uani 1 1 d . . . . .
H24A H 1.056018 0.635098 0.663246 0.140 Uiso 1 1 calc R U . . .
H24B H 0.989193 0.626352 0.600008 0.140 Uiso 1 1 calc R U . . .
H24C H 0.999680 0.589644 0.667025 0.140 Uiso 1 1 calc R U . . .
F6 F 0.5267(5) 0.3068(4) 0.9097(7) 0.235(7) Uani 0.860(6) 1 d . . P A 1
C49 C 0.5709(4) 0.4554(2) 0.6638(4) 0.085(2) Uani 1 1 d . . . . .
H49 H 0.602429 0.441592 0.706230 0.102 Uiso 1 1 calc R U . . .
C52 C 0.8569(4) 0.4768(3) 0.5687(4) 0.096(2) Uani 1 1 d . . . . .
H52 H 0.868617 0.457397 0.614089 0.115 Uiso 1 1 calc R U . . .
F18 F 0.0793(5) 0.3201(5) 0.5210(3) 0.206(5) Uani 0.860(6) 1 d . . P A 1
C50 C 0.5312(4) 0.5007(2) 0.6924(4) 0.095(2) Uani 1 1 d . . . . .
H50A H 0.572873 0.523725 0.705063 0.143 Uiso 1 1 calc R U . . .
H50B H 0.499435 0.493673 0.736875 0.143 Uiso 1 1 calc R U . . .
H50C H 0.495927 0.513603 0.653357 0.143 Uiso 1 1 calc R U . . .
C40 C 0.6533(4) 0.4654(2) 0.9018(5) 0.077(2) Uani 0.860(6) 1 d D . P A 1
H40 H 0.652627 0.482260 0.852848 0.092 Uiso 0.860(6) 1 calc R U P A 1
C12 C 0.7244(5) 0.6881(2) 0.5639(5) 0.103(3) Uani 1 1 d . . . . .
H12A H 0.681979 0.700994 0.531687 0.155 Uiso 1 1 calc R U . . .
H12B H 0.776405 0.691133 0.539020 0.155 Uiso 1 1 calc R U . . .
H12C H 0.725866 0.705442 0.611212 0.155 Uiso 1 1 calc R U . . .
C26 C 0.7724(5) 0.5867(3) 0.9653(4) 0.102(3) Uani 1 1 d . . . . .
H26A H 0.810337 0.567159 0.993503 0.152 Uiso 1 1 calc R U . . .
H26B H 0.761883 0.572395 0.916403 0.152 Uiso 1 1 calc R U . . .
H26C H 0.721892 0.589243 0.992851 0.152 Uiso 1 1 calc R U . . .
C51 C 0.5045(5) 0.4197(3) 0.6423(5) 0.116(3) Uani 1 1 d . . . . .
H51A H 0.467586 0.434032 0.606081 0.174 Uiso 1 1 calc R U . . .
H51B H 0.474794 0.410623 0.687097 0.174 Uiso 1 1 calc R U . . .
H51C H 0.529223 0.391770 0.620181 0.174 Uiso 1 1 calc R U . . .
C11 C 0.7128(5) 0.6106(3) 0.5048(5) 0.112(3) Uani 1 1 d . . . . .
H11A H 0.696510 0.577805 0.511748 0.168 Uiso 1 1 calc R U . . .
H11B H 0.768225 0.611649 0.486802 0.168 Uiso 1 1 calc R U . . .
H11C H 0.677065 0.625557 0.468148 0.168 Uiso 1 1 calc R U . . .
F5 F 0.4364(9) 0.2901(4) 0.9851(7) 0.294(8) Uani 0.860(6) 1 d . . P A 1
C23 C 0.9526(6) 0.7022(3) 0.6858(4) 0.115(3) Uani 1 1 d . . . . .
H23A H 0.912323 0.719968 0.713679 0.173 Uiso 1 1 calc R U . . .
H23B H 0.946619 0.708843 0.632325 0.173 Uiso 1 1 calc R U . . .
H23C H 1.006541 0.711422 0.702544 0.173 Uiso 1 1 calc R U . . .
C14 C 0.4664(6) 0.6715(4) 0.8352(5) 0.103(4) Uani 0.860(6) 1 d D . P A 1
H14A H 0.414022 0.656331 0.828503 0.155 Uiso 0.860(6) 1 calc R U P A 1
H14B H 0.469218 0.699463 0.803439 0.155 Uiso 0.860(6) 1 calc R U P A 1
H14C H 0.473309 0.680726 0.887635 0.155 Uiso 0.860(6) 1 calc R U P A 1
C53 C 0.8879(6) 0.5259(3) 0.5832(6) 0.136(3) Uani 1 1 d . . . . .
H53A H 0.882763 0.544572 0.537448 0.204 Uiso 1 1 calc R U . . .
H53B H 0.944485 0.524386 0.598447 0.204 Uiso 1 1 calc R U . . .
H53C H 0.856358 0.540431 0.622944 0.204 Uiso 1 1 calc R U . . .
C54 C 0.9050(5) 0.4555(3) 0.5024(6) 0.141(4) Uani 1 1 d . . . . .
H54A H 0.888273 0.422927 0.494352 0.211 Uiso 1 1 calc R U . . .
H54B H 0.962591 0.456498 0.514031 0.211 Uiso 1 1 calc R U . . .
H54C H 0.894221 0.473845 0.457059 0.211 Uiso 1 1 calc R U . . .
C41 C 0.5978(5) 0.4919(3) 0.9531(6) 0.124(4) Uani 0.860(6) 1 d D . P A 1
H41A H 0.543647 0.492689 0.931152 0.186 Uiso 0.860(6) 1 calc R U P A 1
H41B H 0.617613 0.524015 0.959620 0.186 Uiso 0.860(6) 1 calc R U P A 1
H41C H 0.596070 0.476126 1.001673 0.186 Uiso 0.860(6) 1 calc R U P A 1
C42 C 0.6241(9) 0.4155(3) 0.8866(9) 0.201(9) Uani 0.860(6) 1 d D . P A 1
H42A H 0.613634 0.399627 0.934077 0.301 Uiso 0.860(6) 1 calc R U P A 1
H42B H 0.665395 0.398250 0.859151 0.301 Uiso 0.860(6) 1 calc R U P A 1
H42C H 0.574503 0.416603 0.856753 0.301 Uiso 0.860(6) 1 calc R U P A 1
C15 C 0.5192(10) 0.5891(3) 0.8467(6) 0.171(7) Uani 0.860(6) 1 d D . P A 1
H15A H 0.527146 0.590277 0.900999 0.257 Uiso 0.860(6) 1 calc R U P A 1
H15B H 0.557636 0.566985 0.824986 0.257 Uiso 0.860(6) 1 calc R U P A 1
H15C H 0.464306 0.578634 0.835471 0.257 Uiso 0.860(6) 1 calc R U P A 1
C77 C 0.0453(5) 0.3413(4) 0.5821(5) 0.145(5) Uani 1 1 d D . . . .
F17A F -0.0071(18) 0.3755(11) 0.5882(12) 0.17(2) Uiso 0.140(6) 1 d D . P A 2
F5A F 0.446(2) 0.3423(11) 0.9993(8) 0.34(7) Uiso 0.140(6) 1 d D . P A 2
F18A F 0.015(2) 0.3131(9) 0.5316(9) 0.22(3) Uiso 0.140(6) 1 d D . P A 2
F6A F 0.4728(14) 0.2796(4) 0.9456(13) 0.089(11) Uiso 0.140(6) 1 d D . P A 2
F16A F 0.1077(9) 0.3604(11) 0.5506(12) 0.115(15) Uiso 0.140(6) 1 d D . P A 2
F11A F 0.1840(14) 0.1806(10) 0.5012(13) 0.051(6) Uiso 0.140(6) 1 d . . P A 2
F10A F 0.2761(14) 0.1939(9) 0.4296(13) 0.052(6) Uiso 0.140(6) 1 d . . P A 2
F4 F 0.4838(4) 0.3573(2) 0.9800(3) 0.120(2) Uani 0.860(6) 1 d . . P A 1
F12A F 0.280(2) 0.1379(11) 0.4965(19) 0.074(8) Uiso 0.140(6) 1 d . . P A 2
C61 C 0.4613(6) 0.3242(3) 0.9338(5) 0.126(4) Uani 1 1 d D . . . .
C14A C 0.500(2) 0.6856(10) 0.831(3) 0.040(10) Uiso 0.140(6) 1 d D . P A 2
H14D H 0.544388 0.707151 0.819590 0.060 Uiso 0.140(6) 1 calc R U P A 2
H14E H 0.486946 0.687765 0.883890 0.060 Uiso 0.140(6) 1 calc R U P A 2
H14F H 0.452961 0.694018 0.800634 0.060 Uiso 0.140(6) 1 calc R U P A 2
C15A C 0.4706(18) 0.5995(9) 0.8481(19) 0.028(7) Uiso 0.140(6) 1 d D . P A 2
H15D H 0.481238 0.598282 0.901956 0.042 Uiso 0.140(6) 1 calc R U P A 2
H15E H 0.480817 0.568647 0.826032 0.042 Uiso 0.140(6) 1 calc R U P A 2
H15F H 0.414437 0.608384 0.839214 0.042 Uiso 0.140(6) 1 calc R U P A 2
C13 C 0.5324(6) 0.6376(3) 0.8138(4) 0.065(7) Uani 0.860(6) 1 d D . P A 1
H13 H 0.584071 0.650036 0.834828 0.078 Uiso 0.860(6) 1 calc R U P A 1
C40A C 0.640(2) 0.4573(9) 0.9405(12) 0.046(10) Uiso 0.140(6) 1 d D . P A 2
H40A H 0.612986 0.486692 0.922786 0.055 Uiso 0.140(6) 1 calc R U P A 2
C41A C 0.6045(19) 0.4457(11) 1.0164(10) 0.041(8) Uiso 0.140(6) 1 d D . P A 2
H41D H 0.546225 0.441787 1.011458 0.062 Uiso 0.140(6) 1 calc R U P A 2
H41E H 0.616180 0.471355 1.051327 0.062 Uiso 0.140(6) 1 calc R U P A 2
H41F H 0.628466 0.416573 1.035273 0.062 Uiso 0.140(6) 1 calc R U P A 2
C42A C 0.620(2) 0.4192(10) 0.8832(12) 0.019(7) Uiso 0.140(6) 1 d D . P A 2
H42D H 0.631384 0.388322 0.905030 0.029 Uiso 0.140(6) 1 calc R U P A 2
H42E H 0.653773 0.423697 0.838957 0.029 Uiso 0.140(6) 1 calc R U P A 2
H42F H 0.563516 0.421256 0.868970 0.029 Uiso 0.140(6) 1 calc R U P A 2

loop_
_atom_site_aniso_label
_atom_site_aniso_U_11
_atom_site_aniso_U_22
_atom_site_aniso_U_33
_atom_site_aniso_U_23
_atom_site_aniso_U_13
_atom_site_aniso_U_12
Co1 0.0461(4) 0.0435(4) 0.0585(4) -0.0012(3) -0.0131(3) 0.0022(3)
F13 0.073(2) 0.065(2) 0.092(2) 0.0060(18) 0.0301(18) -0.0089(17)
F14 0.095(3) 0.089(3) 0.071(2) -0.0213(19) 0.0245(19) -0.034(2)
F15 0.048(2) 0.125(3) 0.090(2) 0.015(2) 0.0156(17) 0.020(2)
N2 0.045(2) 0.042(2) 0.058(2) -0.0025(19) -0.0142(19) 0.0015(19)
N1 0.046(2) 0.038(2) 0.069(3) -0.005(2) -0.020(2) 0.0014(18)
F24 0.164(4) 0.087(3) 0.057(2) 0.0047(19) 0.007(2) 0.031(3)
F21 0.089(3) 0.070(3) 0.171(4) -0.027(3) 0.022(3) -0.028(2)
F23 0.104(3) 0.133(4) 0.077(2) 0.016(2) 0.013(2) -0.031(3)
F22 0.076(3) 0.203(5) 0.068(2) 0.011(3) -0.0187(19) 0.039(3)
F20 0.116(4) 0.075(3) 0.187(5) -0.031(3) -0.036(3) 0.036(3)
F8 0.043(2) 0.249(6) 0.145(4) 0.106(4) -0.026(2) -0.034(3)
C16 0.040(3) 0.042(3) 0.049(3) -0.001(2) -0.014(2) 0.003(2)
F19 0.246(6) 0.062(3) 0.089(3) -0.014(2) 0.036(3) -0.007(3)
N3 0.082(3) 0.042(3) 0.078(3) 0.003(2) -0.045(3) 0.004(2)
F9 0.061(2) 0.062(3) 0.288(7) 0.031(3) 0.033(3) -0.0134(19)
N4 0.087(3) 0.044(3) 0.077(3) -0.012(2) -0.044(3) 0.012(2)
C76 0.040(3) 0.050(3) 0.053(3) 0.002(2) 0.000(2) 0.002(2)
C71 0.043(3) 0.055(3) 0.049(3) 0.003(2) 0.001(2) 0.001(2)
F12 0.107(4) 0.132(5) 0.096(4) -0.064(4) 0.026(3) -0.030(4)
C1 0.042(3) 0.049(3) 0.049(3) 0.002(2) -0.008(2) 0.004(2)
C66 0.053(3) 0.048(3) 0.053(3) -0.001(2) 0.008(2) 0.005(2)
F7 0.073(3) 0.205(6) 0.137(3) -0.081(4) 0.048(3) -0.052(3)
C55 0.043(3) 0.053(3) 0.046(3) 0.003(2) 0.006(2) 0.005(2)
C4 0.043(3) 0.049(3) 0.059(3) 0.001(2) -0.014(2) 0.001(2)
C75 0.038(3) 0.056(3) 0.056(3) 0.003(2) 0.005(2) 0.000(2)
C65 0.040(3) 0.045(3) 0.057(3) -0.001(2) 0.006(2) 0.000(2)
C64 0.042(3) 0.048(3) 0.053(3) -0.001(2) -0.004(2) 0.002(2)
C63 0.041(3) 0.050(3) 0.054(3) 0.001(2) 0.003(2) -0.002(2)
C18 0.043(3) 0.054(3) 0.058(3) -0.002(3) -0.003(2) -0.004(2)
C21 0.037(3) 0.044(3) 0.061(3) -0.002(2) -0.007(2) 0.003(2)
C79 0.038(3) 0.056(3) 0.053(3) 0.003(2) -0.003(2) 0.001(2)
C78 0.050(3) 0.053(3) 0.065(3) 0.001(3) 0.007(3) -0.002(3)
C32 0.057(4) 0.046(3) 0.070(4) 0.003(3) -0.020(3) -0.004(2)
C17 0.046(3) 0.046(3) 0.050(3) -0.003(2) -0.004(2) -0.006(2)
F11 0.166(6) 0.129(5) 0.100(4) -0.046(4) 0.037(4) -0.094(5)
C67 0.052(3) 0.054(3) 0.054(3) -0.007(2) -0.001(2) -0.004(2)
C19 0.044(3) 0.057(3) 0.060(3) -0.003(3) -0.013(2) 0.005(2)
F1 0.152(5) 0.056(3) 0.251(6) 0.009(3) -0.044(4) -0.016(3)
C31 0.056(3) 0.043(3) 0.071(3) 0.002(3) -0.026(3) -0.004(2)
C5 0.048(3) 0.054(3) 0.065(3) 0.003(3) -0.012(3) 0.003(2)
C20 0.054(3) 0.056(3) 0.050(3) 0.002(2) -0.010(3) -0.001(3)
C60 0.049(3) 0.054(3) 0.060(3) 0.006(3) 0.004(2) 0.004(3)
C83 0.046(3) 0.050(3) 0.072(4) 0.003(3) 0.003(3) 0.001(2)
C7 0.050(4) 0.083(4) 0.069(4) -0.002(3) -0.021(3) 0.002(3)
C28 0.058(3) 0.055(3) 0.069(3) -0.002(3) -0.028(3) 0.004(3)
C9 0.049(3) 0.057(3) 0.056(3) 0.002(3) -0.015(2) 0.004(2)
C6 0.058(4) 0.062(4) 0.057(3) 0.003(3) -0.017(3) 0.005(3)
C84 0.045(3) 0.056(3) 0.060(3) 0.002(3) 0.001(2) 0.001(2)
C69 0.048(3) 0.063(4) 0.054(3) 0.001(3) 0.004(3) 0.001(3)
F3 0.118(4) 0.073(3) 0.322(8) 0.033(4) 0.064(5) 0.040(3)
C3 0.061(3) 0.035(3) 0.077(4) -0.005(3) -0.024(3) 0.007(2)
C33 0.076(4) 0.063(4) 0.076(4) 0.000(3) -0.036(4) 0.000(3)
C81 0.045(3) 0.062(4) 0.051(3) 0.012(3) -0.003(2) 0.003(3)
C68 0.047(3) 0.060(3) 0.053(3) 0.001(3) 0.004(2) -0.009(3)
C56 0.055(3) 0.054(3) 0.067(3) -0.008(3) -0.013(3) 0.000(3)
C80 0.044(3) 0.055(3) 0.058(3) 0.007(3) -0.005(2) 0.004(2)
C8 0.042(3) 0.075(4) 0.067(4) 0.001(3) -0.013(3) -0.003(3)
C43 0.073(4) 0.048(3) 0.078(4) -0.012(3) -0.038(3) 0.012(3)
C2 0.069(4) 0.038(3) 0.086(4) -0.006(3) -0.027(3) 0.010(3)
C45 0.083(5) 0.076(5) 0.089(5) -0.026(4) -0.039(4) 0.033(4)
C22 0.060(3) 0.067(4) 0.052(3) 0.006(3) -0.008(3) -0.004(3)
C72 0.039(3) 0.094(5) 0.064(3) 0.028(3) 0.007(3) 0.011(3)
C25 0.047(3) 0.058(3) 0.064(3) 0.002(3) 0.001(2) -0.001(3)
C82 0.046(3) 0.057(4) 0.068(4) 0.010(3) -0.003(3) 0.003(2)
C37 0.074(4) 0.059(4) 0.073(4) -0.002(3) -0.013(3) -0.005(3)
C59 0.063(4) 0.045(3) 0.069(4) 0.000(3) 0.012(3) 0.004(3)
F17 0.049(3) 0.329(10) 0.126(4) 0.138(6) -0.008(3) 0.016(5)
C70 0.077(5) 0.071(4) 0.064(4) -0.008(3) 0.004(4) -0.017(4)
C57 0.074(4) 0.067(4) 0.070(4) -0.009(3) -0.025(3) -0.001(3)
C36 0.061(4) 0.046(3) 0.103(5) 0.007(3) -0.017(4) -0.004(3)
C58 0.071(4) 0.064(4) 0.076(4) -0.015(3) -0.001(3) -0.009(3)
C74 0.043(3) 0.094(5) 0.081(4) 0.027(3) 0.004(3) 0.010(3)
C44 0.072(4) 0.057(4) 0.082(4) -0.018(3) -0.026(4) 0.016(3)
C10 0.049(3) 0.069(4) 0.064(3) 0.010(3) -0.004(3) 0.007(3)
F2 0.319(9) 0.063(3) 0.143(5) 0.037(3) -0.009(5) 0.025(4)
C48 0.071(4) 0.054(4) 0.096(5) -0.015(3) -0.026(4) 0.006(3)
C86 0.071(4) 0.057(4) 0.094(5) 0.005(3) -0.007(4) -0.002(3)
C85 0.071(4) 0.064(4) 0.061(4) 0.014(3) -0.007(3) 0.006(3)
B4 0.042(3) 0.047(3) 0.049(3) 0.000(3) -0.003(2) 0.005(3)
C46 0.095(6) 0.079(5) 0.076(4) -0.020(4) -0.040(4) 0.027(4)
C35 0.084(5) 0.058(4) 0.097(5) 0.013(4) 0.007(4) 0.005(3)
C34 0.106(6) 0.064(4) 0.067(4) 0.002(3) -0.013(4) 0.010(4)
F10 0.272(11) 0.082(4) 0.208(8) -0.021(5) -0.196(9) 0.010(5)
C73 0.047(3) 0.125(6) 0.068(4) 0.049(4) -0.001(3) 0.012(3)
C29 0.131(6) 0.041(4) 0.102(5) -0.006(3) -0.066(5) 0.007(4)
F16 0.113(5) 0.280(11) 0.231(9) 0.213(10) -0.007(6) 0.014(7)
C27 0.069(4) 0.091(5) 0.078(4) -0.023(4) 0.019(3) -0.006(4)
C47 0.091(5) 0.072(4) 0.077(4) -0.016(3) -0.021(4) 0.021(4)
C62 0.086(5) 0.056(4) 0.121(6) 0.010(4) 0.006(4) -0.001(4)
C30 0.137(6) 0.042(4) 0.113(5) -0.022(4) -0.072(5) 0.027(4)
C38 0.076(5) 0.075(5) 0.119(5) 0.023(4) 0.005(4) -0.002(4)
C39 0.086(5) 0.071(4) 0.118(6) 0.016(4) 0.003(4) 0.011(4)
C24 0.106(6) 0.117(6) 0.057(4) -0.007(4) 0.008(4) 0.017(5)
F6 0.147(7) 0.211(9) 0.344(14) -0.144(10) -0.176(9) 0.097(7)
C49 0.086(5) 0.072(4) 0.095(5) -0.018(4) -0.023(4) 0.015(4)
C52 0.073(5) 0.101(6) 0.114(6) -0.013(5) -0.027(4) 0.003(4)
F18 0.107(5) 0.428(17) 0.083(4) 0.110(6) 0.001(4) 0.072(7)
C50 0.085(5) 0.085(5) 0.116(5) -0.037(4) -0.002(4) 0.001(4)
C40 0.053(4) 0.070(5) 0.108(6) 0.025(5) 0.005(4) -0.006(4)
C12 0.097(6) 0.069(5) 0.144(7) 0.012(4) 0.047(5) -0.006(4)
C26 0.109(6) 0.084(5) 0.112(5) -0.020(4) 0.047(5) -0.038(4)
C51 0.121(7) 0.087(6) 0.139(7) -0.038(5) 0.000(5) -0.024(5)
C11 0.098(6) 0.106(6) 0.133(6) -0.042(5) 0.037(5) -0.011(5)
F5 0.342(15) 0.272(11) 0.264(12) 0.160(10) -0.248(12) -0.185(11)
C23 0.187(9) 0.091(6) 0.069(4) 0.028(4) 0.001(5) -0.018(6)
C14 0.092(8) 0.151(10) 0.068(5) 0.001(6) 0.010(6) 0.057(7)
C53 0.113(7) 0.111(7) 0.183(9) -0.043(7) -0.006(6) -0.025(6)
C54 0.085(6) 0.132(8) 0.205(10) -0.047(7) -0.029(6) 0.029(6)
C41 0.070(6) 0.126(9) 0.176(10) -0.031(7) 0.002(6) 0.025(6)
C42 0.109(10) 0.166(14) 0.33(2) 0.080(14) -0.061(11) -0.030(9)
C15 0.34(2) 0.094(8) 0.078(7) 0.017(6) 0.035(10) 0.032(11)
C77 0.056(5) 0.246(14) 0.134(9) 0.106(9) 0.023(5) 0.033(7)
F4 0.155(5) 0.122(4) 0.083(3) -0.012(3) -0.057(3) -0.042(4)
C61 0.152(9) 0.087(6) 0.137(8) 0.013(6) -0.075(7) -0.038(6)
C13 0.065(8) 0.067(9) 0.062(8) 0.002(3) -0.016(4) 0.006(4)

loop_
_atom_type_symbol
_atom_type_description
_atom_type_scat_dispersion_real
_atom_type_scat_dispersion_imag
_atom_type_scat_source
C C 0.0033 0.0016 'International Tables Vol C Tables 4.2.6.8 and 6.1.1.4'
H H 0.0000 0.0000 'International Tables Vol C Tables 4.2.6.8 and 6.1.1.4'
B B 0.0013 0.0007 'International Tables Vol C Tables 4.2.6.8 and 6.1.1.4'
N N 0.0061 0.0033 'International Tables Vol C Tables 4.2.6.8 and 6.1.1.4'
F F 0.0171 0.0103 'International Tables Vol C Tables 4.2.6.8 and 6.1.1.4'
Co Co 0.3494 0.9721 'International Tables Vol C Tables 4.2.6.8 and 6.1.1.4'

loop_
_geom_angle_atom_site_label_1
_geom_angle_atom_site_label_2
_geom_angle_atom_site_label_3
_geom_angle
_geom_angle_site_symmetry_1
_geom_angle_site_symmetry_3
_geom_angle_publ_flag
C28 Co1 C1 178.4(2) . . ?
C1 N2 C3 111.7(4) . . ?
C1 N2 C16 126.6(4) . . ?
C3 N2 C16 121.7(4) . . ?
C1 N1 C2 110.9(4) . . ?
C1 N1 C4 127.2(4) . . ?
C2 N1 C4 121.7(4) . . ?
C21 C16 C17 123.3(4) . . ?
C21 C16 N2 117.6(4) . . ?
C17 C16 N2 118.8(4) . . ?
C28 N3 C29 111.7(5) . . ?
C28 N3 C31 126.8(4) . . ?
C29 N3 C31 121.4(5) . . ?
C28 N4 C30 111.9(5) . . ?
C28 N4 C43 126.4(4) . . ?
C30 N4 C43 121.6(5) . . ?
C75 C76 C71 122.4(5) . . ?
C75 C76 H76 118.8 . . ?
C71 C76 H76 118.8 . . ?
C72 C71 C76 114.8(5) . . ?
C72 C71 B4 122.8(4) . . ?
C76 C71 B4 122.3(4) . . ?
N2 C1 N1 103.5(4) . . ?
N2 C1 Co1 129.8(3) . . ?
N1 C1 Co1 126.3(4) . . ?
C65 C66 C67 118.8(4) . . ?
C65 C66 H66 120.6 . . ?
C67 C66 H66 120.6 . . ?
C56 C55 C60 115.6(5) . . ?
C56 C55 B4 122.7(4) . . ?
C60 C55 B4 121.7(4) . . ?
C5 C4 C9 122.9(4) . . ?
C5 C4 N1 118.1(5) . . ?
C9 C4 N1 118.8(4) . . ?
C76 C75 C74 120.8(5) . . ?
C76 C75 C78 119.4(5) . . ?
C74 C75 C78 119.8(5) . . ?
C66 C65 C64 120.6(5) . . ?
C66 C65 C69 119.7(4) . . ?
C64 C65 C69 119.7(5) . . ?
C63 C64 C65 123.0(5) . . ?
C63 C64 H64 118.5 . . ?
C65 C64 H64 118.5 . . ?
C64 C63 C68 114.7(4) . . ?
C64 C63 B4 124.6(4) . . ?
C68 C63 B4 120.7(4) . . ?
C19 C18 C17 120.7(5) . . ?
C19 C18 H18 119.6 . . ?
C17 C18 H18 119.6 . . ?
C16 C21 C20 116.8(4) . . ?
C16 C21 C25 122.4(4) . . ?
C20 C21 C25 120.8(5) . . ?
C80 C79 C84 114.9(5) . . ?
C80 C79 B4 122.2(5) . . ?
C84 C79 B4 122.9(4) . . ?
F13 C78 F15 105.2(4) . . ?
F13 C78 F14 104.6(4) . . ?
F15 C78 F14 105.8(4) . . ?
F13 C78 C75 114.7(4) . . ?
F15 C78 C75 114.1(5) . . ?
F14 C78 C75 111.6(4) . . ?
C31 C32 C33 116.1(6) . . ?
C31 C32 C37 122.5(5) . . ?
C33 C32 C37 121.4(5) . . ?
C18 C17 C16 117.2(4) . . ?
C18 C17 C22 120.3(5) . . ?
C16 C17 C22 122.4(4) . . ?
C68 C67 C66 119.6(5) . . ?
C68 C67 C70 120.8(5) . . ?
C66 C67 C70 119.6(5) . . ?
C18 C19 C20 120.6(5) . . ?
C18 C19 H19 119.7 . . ?
C20 C19 H19 119.7 . . ?
C32 C31 C36 123.8(5) . . ?
C32 C31 N3 117.3(5) . . ?
C36 C31 N3 118.5(5) . . ?
C4 C5 C6 116.3(5) . . ?
C4 C5 C10 123.2(5) . . ?
C6 C5 C10 120.5(5) . . ?
C19 C20 C21 121.3(5) . . ?
C19 C20 H20 119.4 . . ?
C21 C20 H20 119.4 . . ?
C59 C60 C55 122.5(5) . . ?
C59 C60 H60 118.8 . . ?
C55 C60 H60 118.8 . . ?
C84 C83 C82 120.4(5) . . ?
C84 C83 C86 120.8(5) . . ?
C82 C83 C86 118.8(5) . . ?
C8 C7 C6 120.6(5) . . ?
C8 C7 H7 119.7 . . ?
C6 C7 H7 119.7 . . ?
N3 C28 N4 102.2(5) . . ?
N3 C28 Co1 128.1(4) . . ?
N4 C28 Co1 129.7(4) . . ?
C8 C9 C4 117.9(5) . . ?
C8 C9 C13A 115.0(14) . . ?
C4 C9 C13A 127.1(14) . . ?
C8 C9 C13 119.6(6) . . ?
C4 C9 C13 122.5(6) . . ?
C7 C6 C5 121.7(5) . . ?
C7 C6 H6 119.2 . . ?
C5 C6 H6 119.2 . . ?
C83 C84 C79 123.4(5) . . ?
C83 C84 H84 118.3 . . ?
C79 C84 H84 118.3 . . ?
F8 C69 F9 106.8(6) . . ?
F8 C69 F7 103.1(5) . . ?
F9 C69 F7 101.9(5) . . ?
F8 C69 C65 114.9(4) . . ?
F9 C69 C65 113.9(5) . . ?
F7 C69 C65 114.9(5) . . ?
C2 C3 N2 106.5(4) . . ?
C2 C3 H3 126.7 . . ?
N2 C3 H3 126.7 . . ?
C34 C33 C32 121.5(6) . . ?
C34 C33 H33 119.2 . . ?
C32 C33 H33 119.2 . . ?
C82 C81 C80 120.9(5) . . ?
C82 C81 C85 118.6(5) . . ?
C80 C81 C85 120.5(5) . . ?
C67 C68 C63 123.3(5) . . ?
C67 C68 H68 118.3 . . ?
C63 C68 H68 118.3 . . ?
C57 C56 C55 123.5(5) . . ?
C57 C56 H56 118.2 . . ?
C55 C56 H56 118.2 . . ?
C81 C80 C79 122.4(5) . . ?
C81 C80 H80 118.8 . . ?
C79 C80 H80 118.8 . . ?
C7 C8 C9 120.7(5) . . ?
C7 C8 H8 119.6 . . ?
C9 C8 H8 119.6 . . ?
C48 C43 C44 123.6(6) . . ?
C48 C43 N4 119.1(6) . . ?
C44 C43 N4 116.9(6) . . ?
C3 C2 N1 107.4(5) . . ?
C3 C2 H2 126.3 . . ?
N1 C2 H2 126.3 . . ?
C46 C45 C44 121.4(7) . . ?
C46 C45 H45 119.3 . . ?
C44 C45 H45 119.3 . . ?
C23 C22 C17 110.8(5) . . ?
C23 C22 C24 109.1(6) . . ?
C17 C22 C24 112.8(5) . . ?
C23 C22 H22 108.0 . . ?
C17 C22 H22 108.0 . . ?
C24 C22 H22 108.0 . . ?
C71 C72 C73 124.8(5) . . ?
C71 C72 H72 117.6 . . ?
C73 C72 H72 117.6 . . ?
C26 C25 C27 110.0(5) . . ?
C26 C25 C21 110.2(5) . . ?
C27 C25 C21 113.5(4) . . ?
C26 C25 H25 107.7 . . ?
C27 C25 H25 107.7 . . ?
C21 C25 H25 107.7 . . ?
C83 C82 C81 118.1(5) . . ?
C83 C82 H82 121.0 . . ?
C81 C82 H82 121.0 . . ?
C32 C37 C38 110.1(5) . . ?
C32 C37 C39 114.8(5) . . ?
C38 C37 C39 109.8(5) . . ?
C32 C37 H37 107.3 . . ?
C38 C37 H37 107.3 . . ?
C39 C37 H37 107.3 . . ?
C58 C59 C60 120.5(5) . . ?
C58 C59 C62 119.5(6) . . ?
C60 C59 C62 119.9(6) . . ?
F12A C70 F11A 108(2) . . ?
F12A C70 F10A 105(2) . . ?
F11A C70 F10A 103.6(16) . . ?
F10 C70 F12 108.5(7) . . ?
F10 C70 F11 105.9(8) . . ?
F12 C70 F11 100.3(6) . . ?
F12A C70 C67 115.7(14) . . ?
F10 C70 C67 114.5(6) . . ?
F11A C70 C67 113.3(11) . . ?
F10A C70 C67 110.5(11) . . ?
F12 C70 C67 114.7(6) . . ?
F11 C70 C67 111.6(5) . . ?
C61 C57 C56 121.0(6) . . ?
C61 C57 C58 120.4(6) . . ?
C56 C57 C58 118.6(5) . . ?
C35 C36 C31 116.8(6) . . ?
C35 C36 C40 125.9(7) . . ?
C31 C36 C40 117.2(6) . . ?
C35 C36 C40A 101.2(9) . . ?
C31 C36 C40A 141.0(9) . . ?
C59 C58 C57 119.3(5) . . ?
C59 C58 H58 120.4 . . ?
C57 C58 H58 120.4 . . ?
C75 C74 C73 119.2(5) . . ?
C75 C74 H74 120.4 . . ?
C73 C74 H74 120.4 . . ?
C43 C44 C45 116.2(7) . . ?
C43 C44 C49 123.1(6) . . ?
C45 C44 C49 120.7(6) . . ?
C5 C10 C12 110.2(5) . . ?
C5 C10 C11 113.8(5) . . ?
C12 C10 C11 107.4(6) . . ?
C5 C10 H10 108.5 . . ?
C12 C10 H10 108.5 . . ?
C11 C10 H10 108.5 . . ?
C47 C48 C43 116.3(6) . . ?
C47 C48 C52 121.3(7) . . ?
C43 C48 C52 122.3(6) . . ?
F19 C86 F21 108.9(6) . . ?
F19 C86 F20 104.5(6) . . ?
F21 C86 F20 103.3(5) . . ?
F19 C86 C83 114.4(5) . . ?
F21 C86 C83 112.5(5) . . ?
F20 C86 C83 112.5(6) . . ?
F24 C85 F22 108.5(6) . . ?
F24 C85 F23 103.6(5) . . ?
F22 C85 F23 103.6(5) . . ?
F24 C85 C81 114.7(5) . . ?
F22 C85 C81 112.8(5) . . ?
F23 C85 C81 112.8(5) . . ?
C71 B4 C63 110.2(4) . . ?
C71 B4 C79 110.4(4) . . ?
C63 B4 C79 108.8(4) . . ?
C71 B4 C55 108.3(4) . . ?
C63 B4 C55 108.3(4) . . ?
C79 B4 C55 110.8(4) . . ?
C14A C13A C15A 112.1(5) . . ?
C14A C13A C9 108(3) . . ?
C15A C13A C9 119(2) . . ?
C14A C13A H13A 105.2 . . ?
C15A C13A H13A 105.2 . . ?
C9 C13A H13A 105.2 . . ?
C47 C46 C45 120.7(7) . . ?
C47 C46 H46 119.6 . . ?
C45 C46 H46 119.6 . . ?
C34 C35 C36 122.0(7) . . ?
C34 C35 H35 119.0 . . ?
C36 C35 H35 119.0 . . ?
C35 C34 C33 119.6(6) . . ?
C35 C34 H34 120.2 . . ?
C33 C34 H34 120.2 . . ?
C77 C73 C74 120.3(6) . . ?
C77 C73 C72 121.7(5) . . ?
C74 C73 C72 117.9(5) . . ?
C30 C29 N3 107.1(5) . . ?
C30 C29 H29 126.4 . . ?
N3 C29 H29 126.4 . . ?
C25 C27 H27A 109.5 . . ?
C25 C27 H27B 109.5 . . ?
H27A C27 H27B 109.5 . . ?
C25 C27 H27C 109.5 . . ?
H27A C27 H27C 109.5 . . ?
H27B C27 H27C 109.5 . . ?
C46 C47 C48 121.7(7) . . ?
C46 C47 H47 119.1 . . ?
C48 C47 H47 119.1 . . ?
F3 C62 F2 106.4(7) . . ?
F3 C62 F1 103.5(7) . . ?
F2 C62 F1 103.8(6) . . ?
F3 C62 C59 113.8(6) . . ?
F2 C62 C59 113.6(6) . . ?
F1 C62 C59 114.7(7) . . ?
C29 C30 N4 107.0(5) . . ?
C29 C30 H30 126.5 . . ?
N4 C30 H30 126.5 . . ?
C37 C38 H38A 109.5 . . ?
C37 C38 H38B 109.5 . . ?
H38A C38 H38B 109.5 . . ?
C37 C38 H38C 109.5 . . ?
H38A C38 H38C 109.5 . . ?
H38B C38 H38C 109.5 . . ?
C37 C39 H39A 109.5 . . ?
C37 C39 H39B 109.5 . . ?
H39A C39 H39B 109.5 . . ?
C37 C39 H39C 109.5 . . ?
H39A C39 H39C 109.5 . . ?
H39B C39 H39C 109.5 . . ?
C22 C24 H24A 109.5 . . ?
C22 C24 H24B 109.5 . . ?
H24A C24 H24B 109.5 . . ?
C22 C24 H24C 109.5 . . ?
H24A C24 H24C 109.5 . . ?
H24B C24 H24C 109.5 . . ?
C44 C49 C50 111.4(6) . . ?
C44 C49 C51 113.7(6) . . ?
C50 C49 C51 109.1(6) . . ?
C44 C49 H49 107.5 . . ?
C50 C49 H49 107.5 . . ?
C51 C49 H49 107.5 . . ?
C53 C52 C48 111.3(6) . . ?
C53 C52 C54 108.3(7) . . ?
C48 C52 C54 113.3(6) . . ?
C53 C52 H52 107.9 . . ?
C48 C52 H52 107.9 . . ?
C54 C52 H52 107.9 . . ?
C49 C50 H50A 109.5 . . ?
C49 C50 H50B 109.5 . . ?
H50A C50 H50B 109.5 . . ?
C49 C50 H50C 109.5 . . ?
H50A C50 H50C 109.5 . . ?
H50B C50 H50C 109.5 . . ?
C41 C40 C42 112.3(5) . . ?
C41 C40 C36 112.7(7) . . ?
C42 C40 C36 110.9(8) . . ?
C41 C40 H40 106.9 . . ?
C42 C40 H40 106.9 . . ?
C36 C40 H40 106.9 . . ?
C10 C12 H12A 109.5 . . ?
C10 C12 H12B 109.5 . . ?
H12A C12 H12B 109.5 . . ?
C10 C12 H12C 109.5 . . ?
H12A C12 H12C 109.5 . . ?
H12B C12 H12C 109.5 . . ?
C25 C26 H26A 109.5 . . ?
C25 C26 H26B 109.5 . . ?
H26A C26 H26B 109.5 . . ?
C25 C26 H26C 109.5 . . ?
H26A C26 H26C 109.5 . . ?
H26B C26 H26C 109.5 . . ?
C49 C51 H51A 109.5 . . ?
C49 C51 H51B 109.5 . . ?
H51A C51 H51B 109.5 . . ?
C49 C51 H51C 109.5 . . ?
H51A C51 H51C 109.5 . . ?
H51B C51 H51C 109.5 . . ?
C10 C11 H11A 109.5 . . ?
C10 C11 H11B 109.5 . . ?
H11A C11 H11B 109.5 . . ?
C10 C11 H11C 109.5 . . ?
H11A C11 H11C 109.5 . . ?
H11B C11 H11C 109.5 . . ?
C22 C23 H23A 109.5 . . ?
C22 C23 H23B 109.5 . . ?
H23A C23 H23B 109.5 . . ?
C22 C23 H23C 109.5 . . ?
H23A C23 H23C 109.5 . . ?
H23B C23 H23C 109.5 . . ?
C13 C14 H14A 109.5 . . ?
C13 C14 H14B 109.5 . . ?
H14A C14 H14B 109.5 . . ?
C13 C14 H14C 109.5 . . ?
H14A C14 H14C 109.5 . . ?
H14B C14 H14C 109.5 . . ?
C52 C53 H53A 109.5 . . ?
C52 C53 H53B 109.5 . . ?
H53A C53 H53B 109.5 . . ?
C52 C53 H53C 109.5 . . ?
H53A C53 H53C 109.5 . . ?
H53B C53 H53C 109.5 . . ?
C52 C54 H54A 109.5 . . ?
C52 C54 H54B 109.5 . . ?
H54A C54 H54B 109.5 . . ?
C52 C54 H54C 109.5 . . ?
H54A C54 H54C 109.5 . . ?
H54B C54 H54C 109.5 . . ?
C40 C41 H41A 109.5 . . ?
C40 C41 H41B 109.5 . . ?
H41A C41 H41B 109.5 . . ?
C40 C41 H41C 109.5 . . ?
H41A C41 H41C 109.5 . . ?
H41B C41 H41C 109.5 . . ?
C40 C42 H42A 109.5 . . ?
C40 C42 H42B 109.5 . . ?
H42A C42 H42B 109.5 . . ?
C40 C42 H42C 109.5 . . ?
H42A C42 H42C 109.5 . . ?
H42B C42 H42C 109.5 . . ?
C13 C15 H15A 109.5 . . ?
C13 C15 H15B 109.5 . . ?
H15A C15 H15B 109.5 . . ?
C13 C15 H15C 109.5 . . ?
H15A C15 H15C 109.5 . . ?
H15B C15 H15C 109.5 . . ?
F16A C77 F18A 105.3(5) . . ?
F16A C77 F17A 105.1(5) . . ?
F18A C77 F17A 104.9(5) . . ?
F16 C77 F17 104.1(8) . . ?
F16 C77 F18 99.2(7) . . ?
F17 C77 F18 102.1(8) . . ?
F16A C77 C73 114.1(5) . . ?
F18A C77 C73 113.4(5) . . ?
F17A C77 C73 113.1(5) . . ?
F16 C77 C73 116.4(10) . . ?
F17 C77 C73 118.2(6) . . ?
F18 C77 C73 114.2(9) . . ?
F6 C61 F4 104.7(8) . . ?
F6A C61 F5A 105.5(5) . . ?
F6A C61 F4A 105.4(5) . . ?
F5A C61 F4A 104.8(5) . . ?
F6 C61 C57 116.4(10) . . ?
F6A C61 C57 114.1(5) . . ?
F4 C61 C57 119.1(8) . . ?
F5A C61 C57 113.2(5) . . ?
F4A C61 C57 112.9(5) . . ?
F6 C61 F5 102.2(10) . . ?
F4 C61 F5 99.7(9) . . ?
C57 C61 F5 112.2(8) . . ?
C13A C14A H14D 109.5 . . ?
C13A C14A H14E 109.5 . . ?
H14D C14A H14E 109.5 . . ?
C13A C14A H14F 109.5 . . ?
H14D C14A H14F 109.5 . . ?
H14E C14A H14F 109.5 . . ?
C13A C15A H15D 109.5 . . ?
C13A C15A H15E 109.5 . . ?
H15D C15A H15E 109.5 . . ?
C13A C15A H15F 109.5 . . ?
H15D C15A H15F 109.5 . . ?
H15E C15A H15F 109.5 . . ?
C14 C13 C15 112.0(5) . . ?
C14 C13 C9 113.2(7) . . ?
C15 C13 C9 108.6(7) . . ?
C14 C13 H13 107.6 . . ?
C15 C13 H13 107.6 . . ?
C9 C13 H13 107.6 . . ?
C41A C40A C42A 111.4(5) . . ?
C41A C40A C36 121(2) . . ?
C42A C40A C36 103(2) . . ?
C41A C40A H40A 106.9 . . ?
C42A C40A H40A 106.9 . . ?
C36 C40A H40A 106.9 . . ?
C40A C41A H41D 109.5 . . ?
C40A C41A H41E 109.5 . . ?
H41D C41A H41E 109.5 . . ?
C40A C41A H41F 109.5 . . ?
H41D C41A H41F 109.5 . . ?
H41E C41A H41F 109.5 . . ?
C40A C42A H42D 109.5 . . ?
C40A C42A H42E 109.5 . . ?
H42D C42A H42E 109.5 . . ?
C40A C42A H42F 109.5 . . ?
H42D C42A H42F 109.5 . . ?
H42E C42A H42F 109.5 . . ?

loop_
_geom_bond_atom_site_label_1
_geom_bond_atom_site_label_2
_geom_bond_distance
_geom_bond_site_symmetry_2
_geom_bond_publ_flag
Co1 C28 1.973(6) . ?
Co1 C1 1.988(5) . ?
F13 C78 1.319(6) . ?
F14 C78 1.355(6) . ?
F15 C78 1.344(6) . ?
N2 C1 1.360(6) . ?
N2 C3 1.381(6) . ?
N2 C16 1.448(6) . ?
N1 C1 1.365(6) . ?
N1 C2 1.383(6) . ?
N1 C4 1.434(6) . ?
F24 C85 1.305(7) . ?
F21 C86 1.306(7) . ?
F23 C85 1.333(7) . ?
F22 C85 1.316(7) . ?
F20 C86 1.340(7) . ?
F8 C69 1.279(6) . ?
C16 C21 1.396(7) . ?
C16 C17 1.403(7) . ?
F19 C86 1.301(8) . ?
N3 C28 1.371(6) . ?
N3 C29 1.376(7) . ?
N3 C31 1.445(7) . ?
F9 C69 1.288(6) . ?
N4 C28 1.372(6) . ?
N4 C30 1.372(7) . ?
N4 C43 1.445(7) . ?
C76 C75 1.378(7) . ?
C76 C71 1.406(7) . ?
C76 H76 0.9500 . ?
C71 C72 1.380(7) . ?
C71 B4 1.640(7) . ?
F12 C70 1.324(8) . ?
C66 C65 1.366(7) . ?
C66 C67 1.393(7) . ?
C66 H66 0.9500 . ?
F7 C69 1.305(6) . ?
C55 C56 1.390(7) . ?
C55 C60 1.400(7) . ?
C55 B4 1.653(8) . ?
C4 C5 1.407(7) . ?
C4 C9 1.407(7) . ?
C75 C74 1.386(7) . ?
C75 C78 1.482(7) . ?
C65 C64 1.391(6) . ?
C65 C69 1.471(7) . ?
C64 C63 1.388(7) . ?
C64 H64 0.9500 . ?
C63 C68 1.404(7) . ?
C63 B4 1.641(7) . ?
C18 C19 1.380(7) . ?
C18 C17 1.394(7) . ?
C18 H18 0.9500 . ?
C21 C20 1.395(7) . ?
C21 C25 1.527(7) . ?
C79 C80 1.405(7) . ?
C79 C84 1.406(7) . ?
C79 B4 1.648(8) . ?
C32 C31 1.380(7) . ?
C32 C33 1.417(8) . ?
C32 C37 1.514(8) . ?
C17 C22 1.519(7) . ?
F11 C70 1.342(8) . ?
C67 C68 1.381(7) . ?
C67 C70 1.483(8) . ?
C19 C20 1.380(7) . ?
C19 H19 0.9500 . ?
F1 C62 1.326(8) . ?
F4A C61 1.312(5) . ?
C31 C36 1.403(8) . ?
C5 C6 1.408(7) . ?
C5 C10 1.497(7) . ?
C20 H20 0.9500 . ?
C60 C59 1.381(8) . ?
C60 H60 0.9500 . ?
C83 C84 1.388(7) . ?
C83 C82 1.390(7) . ?
C83 C86 1.492(8) . ?
C7 C8 1.381(8) . ?
C7 C6 1.381(8) . ?
C7 H7 0.9500 . ?
C9 C8 1.393(7) . ?
C9 C13A 1.520(5) . ?
C9 C13 1.530(9) . ?
C6 H6 0.9500 . ?
C84 H84 0.9500 . ?
F3 C62 1.299(8) . ?
C3 C2 1.334(7) . ?
C3 H3 0.9500 . ?
C33 C34 1.379(9) . ?
C33 H33 0.9500 . ?
C81 C82 1.391(7) . ?
C81 C80 1.400(7) . ?
C81 C85 1.489(8) . ?
C68 H68 0.9500 . ?
C56 C57 1.390(7) . ?
C56 H56 0.9500 . ?
C80 H80 0.9500 . ?
C8 H8 0.9500 . ?
C43 C48 1.393(9) . ?
C43 C44 1.393(8) . ?
C2 H2 0.9500 . ?
C45 C46 1.360(10) . ?
C45 C44 1.401(8) . ?
C45 H45 0.9500 . ?
C22 C23 1.508(9) . ?
C22 C24 1.530(8) . ?
C22 H22 1.0000 . ?
C72 C73 1.400(7) . ?
C72 H72 0.9500 . ?
C25 C26 1.501(8) . ?
C25 C27 1.513(8) . ?
C25 H25 1.0000 . ?
C82 H82 0.9500 . ?
C37 C38 1.529(8) . ?
C37 C39 1.530(9) . ?
C37 H37 1.0000 . ?
C59 C58 1.375(8) . ?
C59 C62 1.477(8) . ?
F17 C77 1.335(9) . ?
C70 F12A 1.20(3) . ?
C70 F10 1.281(8) . ?
C70 F11A 1.29(2) . ?
C70 F10A 1.31(2) . ?
C57 C61 1.384(7) . ?
C57 C58 1.405(8) . ?
C36 C35 1.385(9) . ?
C36 C40 1.537(9) . ?
C36 C40A 1.71(3) . ?
C58 H58 0.9500 . ?
C74 C73 1.392(8) . ?
C74 H74 0.9500 . ?
C44 C49 1.497(10) . ?
C10 C12 1.520(8) . ?
C10 C11 1.529(9) . ?
C10 H10 1.0000 . ?
F2 C62 1.319(9) . ?
C48 C47 1.391(9) . ?
C48 C52 1.534(9) . ?
C13A C14A 1.519(5) . ?
C13A C15A 1.519(5) . ?
C13A H13A 1.0000 . ?
C46 C47 1.358(9) . ?
C46 H46 0.9500 . ?
C35 C34 1.370(9) . ?
C35 H35 0.9500 . ?
C34 H34 0.9500 . ?
C73 C77 1.382(7) . ?
C29 C30 1.328(9) . ?
C29 H29 0.9500 . ?
F16 C77 1.316(14) . ?
C27 H27A 0.9800 . ?
C27 H27B 0.9800 . ?
C27 H27C 0.9800 . ?
C47 H47 0.9500 . ?
C30 H30 0.9500 . ?
C38 H38A 0.9800 . ?
C38 H38B 0.9800 . ?
C38 H38C 0.9800 . ?
C39 H39A 0.9800 . ?
C39 H39B 0.9800 . ?
C39 H39C 0.9800 . ?
C24 H24A 0.9800 . ?
C24 H24B 0.9800 . ?
C24 H24C 0.9800 . ?
F6 C61 1.274(13) . ?
C49 C50 1.541(9) . ?
C49 C51 1.547(10) . ?
C49 H49 1.0000 . ?
C52 C53 1.512(10) . ?
C52 C54 1.559(11) . ?
C52 H52 1.0000 . ?
F18 C77 1.376(13) . ?
C50 H50A 0.9800 . ?
C50 H50B 0.9800 . ?
C50 H50C 0.9800 . ?
C40 C41 1.509(5) . ?
C40 C42 1.525(5) . ?
C40 H40 1.0000 . ?
C12 H12A 0.9800 . ?
C12 H12B 0.9800 . ?
C12 H12C 0.9800 . ?
C26 H26A 0.9800 . ?
C26 H26B 0.9800 . ?
C26 H26C 0.9800 . ?
C51 H51A 0.9800 . ?
C51 H51B 0.9800 . ?
C51 H51C 0.9800 . ?
C11 H11A 0.9800 . ?
C11 H11B 0.9800 . ?
C11 H11C 0.9800 . ?
F5 C61 1.402(12) . ?
C23 H23A 0.9800 . ?
C23 H23B 0.9800 . ?
C23 H23C 0.9800 . ?
C14 C13 1.514(5) . ?
C14 H14A 0.9800 . ?
C14 H14B 0.9800 . ?
C14 H14C 0.9800 . ?
C53 H53A 0.9800 . ?
C53 H53B 0.9800 . ?
C53 H53C 0.9800 . ?
C54 H54A 0.9800 . ?
C54 H54B 0.9800 . ?
C54 H54C 0.9800 . ?
C41 H41A 0.9800 . ?
C41 H41B 0.9800 . ?
C41 H41C 0.9800 . ?
C42 H42A 0.9800 . ?
C42 H42B 0.9800 . ?
C42 H42C 0.9800 . ?
C15 C13 1.520(5) . ?
C15 H15A 0.9800 . ?
C15 H15B 0.9800 . ?
C15 H15C 0.9800 . ?
C77 F16A 1.304(5) . ?
C77 F18A 1.309(5) . ?
C77 F17A 1.312(5) . ?
F5A C61 1.310(5) . ?
F6A C61 1.301(5) . ?
F4 C61 1.308(9) . ?
C14A H14D 0.9800 . ?
C14A H14E 0.9800 . ?
C14A H14F 0.9800 . ?
C15A H15D 0.9800 . ?
C15A H15E 0.9800 . ?
C15A H15F 0.9800 . ?
C13 H13 1.0000 . ?
C40A C41A 1.521(5) . ?
C40A C42A 1.525(5) . ?
C40A H40A 1.0000 . ?
C41A H41D 0.9800 . ?
C41A H41E 0.9800 . ?
C41A H41F 0.9800 . ?
C42A H42D 0.9800 . ?
C42A H42E 0.9800 . ?
C42A H42F 0.9800 . ?
